data_4317655
loop_
_publ_author_name
'Etienne Baranoff'
'Jean-Paul Collin'
'Junko Furusho'
'Yoshio Furusho'
'Anne-Chantal Laemmel'
'Jean-Pierre Sauvage'

_publ_section_title
;
 Photochemical or Thermal Chelate Exchange in the Ruthenium Coordination
 Sphere of Complexes of the Ru(phen)2L Family (L = Diimine or Dinitrile
 Ligands)
;
_journal_name_full 'Inorganic Chemistry'
_journal_page_first 1215
_journal_page_last 1222
_journal_paper_doi 10.1021/ic011014o
_journal_volume 41
_journal_year 2002
_chemical_formula_moiety 'C36 H28 F12 N6 P2 Ru'
_chemical_formula_sum 'C36 H28 F12 N6 P2 Ru'
_chemical_formula_weight 935.66
_chemical_name_systematic ' ?'
_space_group_IT_number 14
_symmetry_cell_setting monoclinic
_symmetry_space_group_name_Hall '-P 2yn'
_symmetry_space_group_name_H-M 'P 1 21/n 1'
_cell_angle_alpha 90
_cell_angle_beta 109.938(8)
_cell_angle_gamma 90
_cell_formula_units_Z 4
_cell_length_a 12.2556(3)
_cell_length_b 22.7566(6)
_cell_length_c 13.9607(2)
_cell_measurement_temperature 294
_cell_volume 3660.2(2)
_computing_publication_material CIFGEN_IN_OpenMoleN_(_1997)
_computing_structure_refinement LSFM_OpenMoleN_(_1997)
_computing_structure_solution Direct_methods_(SIR,_Burla_et_al.,_1989)
_diffrn_ambient_temperature 294
_diffrn_measurement_details
;
   15271 reflections were collected using program Collect
  ("Collect" Data collection software, Nonius B.V., 1998)
  The conditions were as follow : crystal to detector distance =  36. mm.
  Scan angle =  2.0 deg 1 scans of   40 sec per frame.
  Data collection was divided into  4 set(s)
  with the following starting angles and number of frames :

  Set 1 Theta =    6.40 Omega =    0.00 Kappa =    0.00  117 frames
  Set 2 Theta =   -5.10 Kappa =  134.00 Phi   =    0.00   21 frames
  Set 3 Theta =   -6.40 Kappa = -135.00 Phi   =    0.00   19 frames
  Set 4 Theta =   -6.10 Kappa =  -74.00 Phi   =    0.00   36 frames
  Friedel pairs were not averaged. Internal R = 0.04
;
_diffrn_measurement_device_type KappaCCD
_diffrn_measurement_method '\p scans'
_diffrn_radiation_monochromator graphite
_diffrn_radiation_type Mo-K\a
_diffrn_radiation_wavelength 0.71073
_diffrn_reflns_av_R_equivalents 0.040
_diffrn_reflns_av_sigmaI/netI 0.333
_diffrn_reflns_limit_h_max 15
_diffrn_reflns_limit_h_min -15
_diffrn_reflns_limit_k_max 26
_diffrn_reflns_limit_k_min -29
_diffrn_reflns_limit_l_max 18
_diffrn_reflns_limit_l_min -18
_diffrn_reflns_number 15271
_diffrn_reflns_theta_max 27.48
_diffrn_reflns_theta_min 2.5
_diffrn_source xray_tube
_diffrn_standards_decay_% 0
_exptl_absorpt_coefficient_mu 0.615
_exptl_absorpt_correction_type none
_exptl_crystal_colour orange
_exptl_crystal_density_diffrn 1.70
_exptl_crystal_density_method none
_exptl_crystal_description prism
_exptl_crystal_F_000 1872
_exptl_crystal_size_max 0.16
_exptl_crystal_size_mid 0.12
_exptl_crystal_size_min 0.10
_refine_diff_density_max 0.640
_refine_diff_density_min -0.133
_refine_ls_extinction_method none
_refine_ls_goodness_of_fit_all 3.422
_refine_ls_goodness_of_fit_ref 1.106
_refine_ls_hydrogen_treatment noref
_refine_ls_matrix_type full
_refine_ls_number_constraints 0
_refine_ls_number_parameters 514
_refine_ls_number_reflns 5963
_refine_ls_number_restraints 0
_refine_ls_R_factor_all 0.052
_refine_ls_R_factor_gt 0.033
_refine_ls_shift/esd_mean 0.001
_refine_ls_shift/su_max 0.021
_refine_ls_structure_factor_coef F
_refine_ls_weighting_scheme sigma
_refine_ls_wR_factor_all 0.132
_refine_ls_wR_factor_ref 0.045
_reflns_number_gt 5963
_reflns_number_total 8581
_reflns_threshold_expression >3.0\s(I)
_cod_data_source_file ic011014o_3.cif
_cod_data_source_block st522
_cod_original_cell_volume 3660.2(1)
_cod_database_code 4317655

loop_
_symmetry_equiv_pos_as_xyz
x,y,z
1/2-x,1/2+y,1/2-z
-x,-y,-z
1/2+x,1/2-y,1/2+z

loop_
_atom_site_label
_atom_site_fract_x
_atom_site_fract_y
_atom_site_fract_z
_atom_site_U_iso_or_equiv
_atom_site_adp_type
_atom_site_calc_flag
_atom_site_calc_attached_atom
_atom_site_type_symbol
RU 0.67641(2) 0.15575(1) 0.31349(1) 0.01807(9) Uani ? ? Ru
N1 0.6281(2) 0.06920(9) 0.2655(1) 0.021(1) Uani ? ? N
C1 0.6086(2) 0.0231(1) 0.3196(2) 0.027(1) Uani ? ? C
C2 0.6073(3) -0.0343(1) 0.2852(2) 0.033(1) Uani ? ? C
C3 0.6254(3) -0.0458(1) 0.1947(2) 0.039(2) Uani ? ? C
C4 0.6369(3) 0.0012(1) 0.1360(2) 0.037(2) Uani ? ? C
C5 0.6348(2) 0.0582(1) 0.1714(2) 0.024(1) Uani ? ? C
C6 0.6332(2) 0.1108(1) 0.1086(2) 0.024(1) Uani ? ? C
N2 0.6282(2) 0.16427(9) 0.1537(1) 0.021(1) Uani ? ? N
C7 0.6161(2) 0.2137(1) 0.0961(2) 0.022(1) Uani ? ? C
C8 0.6180(2) 0.2108(1) -0.0038(2) 0.027(1) Uani ? ? C
C9 0.6289(2) 0.1572(1) -0.0465(2) 0.032(1) Uani ? ? C
C10 0.6342(2) 0.1069(1) 0.0099(2) 0.030(1) Uani ? ? C
C11 0.5823(3) 0.0334(1) 0.4160(2) 0.040(1) Uani ? ? C
C12 0.5989(2) 0.2714(1) 0.1385(2) 0.030(1) Uani ? ? C
N3 0.8434(2) 0.13146(9) 0.3194(1) 0.0202(9) Uani ? ? N
C13 0.8907(2) 0.1317(1) 0.2456(2) 0.027(1) Uani ? ? C
C14 0.9995(2) 0.1079(1) 0.2577(2) 0.037(1) Uani ? ? C
C15 1.0664(2) 0.0850(1) 0.3500(2) 0.036(1) Uani ? ? C
C16 1.0223(2) 0.0861(1) 0.4312(2) 0.029(1) Uani ? ? C
C17 0.9114(2) 0.1090(1) 0.4127(2) 0.021(1) Uani ? ? C
C18 0.8624(2) 0.1122(1) 0.4925(2) 0.022(1) Uani ? ? C
N4 0.7536(2) 0.1363(1) 0.4678(1) 0.023(1) Uani ? ? N
C19 0.7120(2) 0.1450(1) 0.5443(2) 0.031(1) Uani ? ? C
C20 0.7733(3) 0.1279(2) 0.6445(2) 0.038(1) Uani ? ? C
C21 0.8793(3) 0.1011(1) 0.6679(2) 0.035(2) Uani ? ? C
C22 0.9287(2) 0.0935(1) 0.5918(2) 0.029(1) Uani ? ? C
C23 1.0419(3) 0.0689(1) 0.6084(2) 0.034(2) Uani ? ? C
C24 1.0868(3) 0.0652(1) 0.5327(2) 0.037(2) Uani ? ? C
N5 0.7148(2) 0.24121(9) 0.3681(1) 0.0185(9) Uani ? ? N
C25 0.8169(2) 0.2692(1) 0.3975(2) 0.025(1) Uani ? ? C
C26 0.8327(2) 0.3240(1) 0.4452(2) 0.027(1) Uani ? ? C
C27 0.7418(2) 0.3527(1) 0.4610(2) 0.029(1) Uani ? ? C
C28 0.6317(2) 0.3251(1) 0.4296(2) 0.023(1) Uani ? ? C
C29 0.6238(2) 0.2687(1) 0.3860(2) 0.020(1) Uani ? ? C
C30 0.5146(2) 0.2387(1) 0.3530(2) 0.021(1) Uani ? ? C
N6 0.5146(2) 0.18312(9) 0.3132(1) 0.021(1) Uani ? ? N
C31 0.4127(2) 0.1557(1) 0.2754(2) 0.029(1) Uani ? ? C
C32 0.3087(2) 0.1808(1) 0.2764(2) 0.035(1) Uani ? ? C
C33 0.3096(2) 0.2356(1) 0.3190(2) 0.033(1) Uani ? ? C
C34 0.4147(2) 0.2659(1) 0.3594(2) 0.025(1) Uani ? ? C
C35 0.4257(2) 0.3236(1) 0.4042(2) 0.028(1) Uani ? ? C
C36 0.5293(2) 0.3518(1) 0.4387(2) 0.028(1) Uani ? ? C
P1 0.76963(6) -0.00608(3) -0.14840(5) 0.0295(3) Uani ? ? P
F1 0.7169(2) -0.01550(9) -0.2691(1) 0.049(1) Uani ? ? F
F2 0.8199(2) 0.00178(9) -0.0278(1) 0.051(1) Uani ? ? F
F3 0.6474(1) -0.02556(9) -0.1383(1) 0.050(1) Uani ? ? F
F4 0.8920(2) 0.01215(9) -0.1566(1) 0.057(1) Uani ? ? F
F5 0.8102(1) -0.07381(8) -0.1358(1) 0.0436(9) Uani ? ? F
F6 0.7274(2) 0.06061(8) -0.1619(1) 0.051(1) Uani ? ? F
P2 0.96010(7) 0.29247(4) 0.14962(5) 0.0344(4) Uani ? ? P
F7 1.0518(2) 0.34246(8) 0.2064(1) 0.054(1) Uani ? ? F
F8 0.8701(2) 0.24261(9) 0.0946(1) 0.054(1) Uani ? ? F
F9 0.8665(2) 0.3235(1) 0.1886(2) 0.082(1) Uani ? ? F
F10 1.0576(2) 0.26146(9) 0.1153(1) 0.059(1) Uani ? ? F
F11 0.9240(2) 0.3312(1) 0.0494(2) 0.067(1) Uani ? ? F
F12 1.0026(2) 0.25371(9) 0.2527(1) 0.056(1) Uani ? ? F
H1 0.5939 -0.0659 0.3243 0.0464 Uiso calc C2 H
H2 0.6299 -0.0850 0.1732 0.0562 Uiso calc C3 H
H3 0.6462 -0.0055 0.0720 0.0490 Uiso calc C4 H
H4 0.6118 0.2458 -0.0423 0.0371 Uiso calc C8 H
H5 0.6326 0.1551 -0.1133 0.0421 Uiso calc C9 H
H6 0.6385 0.0695 -0.0190 0.0387 Uiso calc C10 H
H7 0.5861 0.0743 0.4306 0.0496 Uiso calc C11 H
H8 0.5066 0.0193 0.4076 0.0496 Uiso calc C11 H
H9 0.6375 0.0132 0.4708 0.0496 Uiso calc C11 H
H10 0.5997 0.2662 0.2063 0.0403 Uiso calc C12 H
H11 0.6596 0.2974 0.1386 0.0403 Uiso calc C12 H
H12 0.5264 0.2875 0.0978 0.0403 Uiso calc C12 H
H13 0.8478 0.1489 0.1818 0.0341 Uiso calc C13 H
H14 1.0274 0.1076 0.2020 0.0459 Uiso calc C14 H
H15 1.1407 0.0687 0.3591 0.0487 Uiso calc C15 H
H16 0.6385 0.1633 0.5297 0.0385 Uiso calc C19 H
H17 0.7413 0.1348 0.6966 0.0506 Uiso calc C20 H
H18 0.9192 0.0879 0.7354 0.0494 Uiso calc C21 H
H19 1.0863 0.0550 0.6744 0.0483 Uiso calc C23 H
H20 1.1617 0.0486 0.5463 0.0529 Uiso calc C24 H
H21 0.8810 0.2511 0.3855 0.0317 Uiso calc C25 H
H22 0.9074 0.3417 0.4671 0.0361 Uiso calc C26 H
H23 0.7525 0.3903 0.4924 0.0373 Uiso calc C27 H
H24 0.4105 0.1176 0.2468 0.0375 Uiso calc C31 H
H25 0.2376 0.1602 0.2477 0.0478 Uiso calc C32 H
H26 0.2396 0.2525 0.3209 0.0443 Uiso calc C33 H
H27 0.3589 0.3423 0.4099 0.0352 Uiso calc C35 H
H28 0.5343 0.3896 0.4690 0.0359 Uiso calc C36 H

loop_
_atom_site_aniso_label
_atom_site_aniso_U_11
_atom_site_aniso_U_22
_atom_site_aniso_U_33
_atom_site_aniso_U_12
_atom_site_aniso_U_13
_atom_site_aniso_U_23
_atom_site_aniso_type_symbol
RU 0.01634(9) 0.01867(9) 0.01933(8) 0.00075(9) 0.00790(6) -0.00083(8) Ru
N1 0.019(1) 0.021(1) 0.0253(9) -0.0003(9) 0.0081(7) -0.0030(9) N
C1 0.023(1) 0.026(1) 0.032(1) -0.003(1) 0.0089(9) 0.001(1) C
C2 0.039(2) 0.020(1) 0.044(1) -0.002(1) 0.009(1) 0.003(1) C
C3 0.059(2) 0.022(1) 0.046(2) 0.003(2) 0.013(1) -0.007(1) C
C4 0.047(2) 0.034(2) 0.032(1) 0.004(1) 0.013(1) -0.008(1) C
C5 0.019(1) 0.026(1) 0.027(1) 0.004(1) 0.0075(9) -0.000(1) C
C6 0.018(1) 0.030(1) 0.025(1) 0.002(1) 0.0073(8) -0.003(1) C
N2 0.016(1) 0.025(1) 0.0226(9) 0.0020(9) 0.0059(7) 0.0003(8) N
C7 0.016(1) 0.029(1) 0.024(1) -0.000(1) 0.0032(9) 0.004(1) C
C8 0.022(1) 0.040(2) 0.023(1) -0.001(1) 0.0064(9) 0.006(1) C
C9 0.026(1) 0.048(2) 0.025(1) 0.001(1) 0.0115(9) 0.001(1) C
C10 0.027(1) 0.038(2) 0.025(1) 0.002(1) 0.0100(9) -0.009(1) C
C11 0.049(2) 0.031(2) 0.043(1) -0.009(1) 0.025(1) 0.004(1) C
C12 0.036(1) 0.025(1) 0.031(1) 0.003(1) 0.011(1) 0.007(1) C
N3 0.021(1) 0.018(1) 0.0220(9) 0.0009(9) 0.0091(7) -0.0015(8) N
C13 0.024(1) 0.030(1) 0.027(1) -0.002(1) 0.0118(9) 0.001(1) C
C14 0.029(1) 0.044(2) 0.040(1) 0.001(1) 0.0202(9) -0.002(1) C
C15 0.021(1) 0.042(2) 0.051(1) 0.008(1) 0.015(1) 0.003(1) C
C16 0.024(1) 0.028(1) 0.039(1) 0.006(1) 0.009(1) -0.000(1) C
C17 0.021(1) 0.018(1) 0.025(1) -0.001(1) 0.0065(9) 0.000(1) C
C18 0.025(1) 0.018(1) 0.025(1) -0.001(1) 0.0074(9) 0.000(1) C
N4 0.024(1) 0.023(1) 0.0232(9) -0.001(1) 0.0108(7) -0.0015(9) N
C19 0.035(1) 0.033(2) 0.025(1) 0.002(1) 0.0162(9) -0.001(1) C
C20 0.055(2) 0.044(2) 0.023(1) -0.005(2) 0.020(1) 0.000(1) C
C21 0.045(2) 0.043(2) 0.022(1) -0.001(2) 0.006(1) 0.006(1) C
C22 0.035(1) 0.025(1) 0.026(1) -0.000(1) 0.005(1) 0.004(1) C
C23 0.034(2) 0.035(2) 0.033(1) 0.007(1) 0.000(1) 0.009(1) C
C24 0.030(2) 0.036(2) 0.047(2) 0.011(1) 0.002(1) 0.006(1) C
N5 0.0173(9) 0.019(1) 0.0192(8) 0.0024(9) 0.0064(7) 0.0011(8) N
C25 0.021(1) 0.026(1) 0.028(1) -0.000(1) 0.0096(9) 0.000(1) C
C26 0.022(1) 0.028(1) 0.032(1) -0.008(1) 0.008(1) -0.004(1) C
C27 0.031(1) 0.024(1) 0.031(1) -0.002(1) 0.011(1) -0.006(1) C
C28 0.025(1) 0.022(1) 0.020(1) 0.001(1) 0.0088(9) 0.000(1) C
C29 0.020(1) 0.022(1) 0.019(1) 0.003(1) 0.0074(8) 0.001(1) C
C30 0.022(1) 0.021(1) 0.021(1) 0.001(1) 0.0091(8) 0.001(1) C
N6 0.019(1) 0.021(1) 0.0243(9) -0.000(1) 0.0077(7) -0.0019(9) N
C31 0.024(1) 0.029(1) 0.036(1) -0.001(1) 0.0132(9) -0.008(1) C
C32 0.022(1) 0.040(2) 0.049(1) -0.005(1) 0.013(1) -0.012(1) C
C33 0.020(1) 0.044(2) 0.040(1) 0.004(1) 0.012(1) -0.007(1) C
C34 0.023(1) 0.029(1) 0.025(1) 0.006(1) 0.0102(9) 0.002(1) C
C35 0.023(1) 0.031(1) 0.030(1) 0.009(1) 0.0115(9) -0.003(1) C
C36 0.033(1) 0.026(1) 0.025(1) 0.005(1) 0.0109(9) -0.003(1) C
P1 0.0333(4) 0.0260(4) 0.0297(3) 0.0008(3) 0.0144(2) 0.0002(3) P
F1 0.067(1) 0.062(1) 0.0289(8) 0.013(1) 0.0084(7) -0.0033(9) F
F2 0.065(1) 0.063(1) 0.0318(8) 0.004(1) 0.0112(7) -0.0049(9) F
F3 0.0370(9) 0.046(1) 0.076(1) -0.0002(9) 0.0295(7) 0.0007(9) F
F4 0.0449(9) 0.054(1) 0.077(1) -0.0119(9) 0.0344(7) 0.002(1) F
F5 0.0523(9) 0.0294(9) 0.0540(8) 0.0114(8) 0.0266(6) 0.0067(7) F
F6 0.078(1) 0.0283(9) 0.0586(9) 0.0104(9) 0.0363(7) 0.0053(8) F
P2 0.0365(4) 0.0338(4) 0.0329(3) -0.0092(4) 0.0149(3) -0.0045(3) P
F7 0.068(1) 0.051(1) 0.0448(8) -0.0301(9) 0.0246(7) -0.0169(8) F
F8 0.046(1) 0.055(1) 0.062(1) -0.025(1) 0.0103(8) -0.011(1) F
F9 0.070(1) 0.058(1) 0.136(1) -0.003(1) 0.0692(8) -0.017(1) F
F10 0.054(1) 0.057(1) 0.0679(9) -0.007(1) 0.0365(7) -0.0163(9) F
F11 0.085(2) 0.067(1) 0.052(1) -0.014(1) -0.001(1) 0.021(1) F
F12 0.083(1) 0.054(1) 0.0382(8) -0.016(1) 0.0199(8) 0.0032(9) F

loop_
_atom_type_symbol
_atom_type_description
_atom_type_scat_dispersion_real
_atom_type_scat_dispersion_imag
_atom_type_scat_source
C ? 0.002 0.002 International_Tables_Vol_IV_Table_2.3.1
H ? 0.000 0.000 International_Tables_Vol_IV_Table_2.3.1
F ? 0.014 0.010 International_Tables_Vol_IV_Table_2.3.1
N ? 0.004 0.003 International_Tables_Vol_IV_Table_2.3.1
P ? 0.090 0.095 International_Tables_Vol_IV_Table_2.3.1
Ru ? -1.420 0.836 International_Tables_Vol_IV_Table_2.3.1

loop_
_geom_angle_atom_site_label_1
_geom_angle_atom_site_label_2
_geom_angle_atom_site_label_3
_geom_angle
_geom_angle_site_symmetry_1
_geom_angle_site_symmetry_2
_geom_angle_site_symmetry_3
_geom_angle_publ_flag
N1 RU N2 78.59(8) . . . ?
N1 RU N3 86.01(8) . . . ?
N1 RU N4 96.29(9) . . . ?
N1 RU N5 175.15(8) . . . ?
N1 RU N6 96.65(9) . . . ?
N2 RU N3 89.07(8) . . . ?
N2 RU N4 167.40(9) . . . ?
N2 RU N5 104.34(8) . . . ?
N2 RU N6 92.73(8) . . . ?
N3 RU N4 79.03(8) . . . ?
N3 RU N5 97.83(8) . . . ?
N3 RU N6 177.03(8) . . . ?
N4 RU N5 81.61(8) . . . ?
N4 RU N6 99.34(9) . . . ?
N5 RU N6 79.44(8) . . . ?
RU N1 C1 129.0(2) . . . ?
RU N1 C5 112.0(2) . . . ?
C1 N1 C5 118.2(2) . . . ?
N1 C1 C2 121.0(3) . . . ?
N1 C1 C11 120.6(3) . . . ?
C2 C1 C11 118.3(3) . . . ?
C1 C2 C3 120.5(3) . . . ?
C2 C3 C4 118.6(3) . . . ?
C3 C4 C5 119.4(3) . . . ?
N1 C5 C4 121.7(3) . . . ?
N1 C5 C6 115.4(2) . . . ?
C4 C5 C6 122.8(3) . . . ?
C5 C6 N2 115.8(2) . . . ?
C5 C6 C10 122.2(3) . . . ?
N2 C6 C10 121.9(3) . . . ?
RU N2 C6 111.2(2) . . . ?
RU N2 C7 129.4(2) . . . ?
C6 N2 C7 118.1(2) . . . ?
N2 C7 C8 120.9(3) . . . ?
N2 C7 C12 119.8(2) . . . ?
C8 C7 C12 119.3(3) . . . ?
C7 C8 C9 120.4(3) . . . ?
C8 C9 C10 118.6(3) . . . ?
C6 C10 C9 119.9(3) . . . ?
RU N3 C13 129.8(2) . . . ?
RU N3 C17 113.7(2) . . . ?
C13 N3 C17 116.4(2) . . . ?
N3 C13 C14 123.4(2) . . . ?
C13 C14 C15 120.1(3) . . . ?
C14 C15 C16 118.5(3) . . . ?
C15 C16 C17 118.2(3) . . . ?
C15 C16 C24 123.3(3) . . . ?
C17 C16 C24 118.4(3) . . . ?
N3 C17 C16 123.3(2) . . . ?
N3 C17 C18 115.8(2) . . . ?
C16 C17 C18 120.9(2) . . . ?
C17 C18 N4 116.8(2) . . . ?
C17 C18 C22 119.6(3) . . . ?
N4 C18 C22 123.5(3) . . . ?
RU N4 C18 113.9(2) . . . ?
RU N4 C19 128.9(2) . . . ?
C18 N4 C19 117.2(2) . . . ?
N4 C19 C20 122.2(3) . . . ?
C19 C20 C21 120.3(3) . . . ?
C20 C21 C22 119.6(3) . . . ?
C18 C22 C21 117.0(3) . . . ?
C18 C22 C23 118.4(3) . . . ?
C21 C22 C23 124.6(3) . . . ?
C22 C23 C24 121.8(3) . . . ?
C16 C24 C23 120.9(3) . . . ?
RU N5 C25 128.8(2) . . . ?
RU N5 C29 113.3(2) . . . ?
C25 N5 C29 117.4(2) . . . ?
N5 C25 C26 122.3(3) . . . ?
C25 C26 C27 120.9(3) . . . ?
C26 C27 C28 118.6(3) . . . ?
C27 C28 C29 117.1(3) . . . ?
C27 C28 C36 123.6(3) . . . ?
C29 C28 C36 119.3(2) . . . ?
N5 C29 C28 123.5(2) . . . ?
N5 C29 C30 116.9(2) . . . ?
C28 C29 C30 119.5(2) . . . ?
C29 C30 N6 116.0(2) . . . ?
C29 C30 C34 120.7(2) . . . ?
N6 C30 C34 123.4(2) . . . ?
RU N6 C30 113.9(2) . . . ?
RU N6 C31 128.7(2) . . . ?
C30 N6 C31 117.3(2) . . . ?
N6 C31 C32 122.5(3) . . . ?
C31 C32 C33 120.0(3) . . . ?
C32 C33 C34 119.4(3) . . . ?
C30 C34 C33 117.4(3) . . . ?
C30 C34 C35 118.4(2) . . . ?
C33 C34 C35 124.2(3) . . . ?
C34 C35 C36 121.6(3) . . . ?
C28 C36 C35 120.5(3) . . . ?
F1 P1 F2 178.3(1) . . . ?
F1 P1 F3 90.1(1) . . . ?
F1 P1 F4 90.7(1) . . . ?
F1 P1 F5 89.2(1) . . . ?
F1 P1 F6 90.3(1) . . . ?
F2 P1 F3 88.5(1) . . . ?
F2 P1 F4 90.7(1) . . . ?
F2 P1 F5 89.9(1) . . . ?
F2 P1 F6 90.6(1) . . . ?
F3 P1 F4 178.7(1) . . . ?
F3 P1 F5 89.3(1) . . . ?
F3 P1 F6 89.9(1) . . . ?
F4 P1 F5 89.7(1) . . . ?
F4 P1 F6 91.1(1) . . . ?
F5 P1 F6 179.1(1) . . . ?
F7 P2 F8 179.4(1) . . . ?
F7 P2 F9 88.9(1) . . . ?
F7 P2 F10 89.5(1) . . . ?
F7 P2 F11 88.8(1) . . . ?
F7 P2 F12 89.3(1) . . . ?
F8 P2 F9 91.1(1) . . . ?
F8 P2 F10 90.4(1) . . . ?
F8 P2 F11 91.8(1) . . . ?
F8 P2 F12 90.0(1) . . . ?
F9 P2 F10 177.7(1) . . . ?
F9 P2 F11 92.2(2) . . . ?
F9 P2 F12 89.4(1) . . . ?
F10 P2 F11 89.6(1) . . . ?
F10 P2 F12 88.8(1) . . . ?
F11 P2 F12 177.6(1) . . . ?

loop_
_geom_bond_atom_site_label_1
_geom_bond_atom_site_label_2
_geom_bond_distance
_geom_bond_site_symmetry_1
_geom_bond_site_symmetry_2
_geom_bond_publ_flag
RU N1 2.100(2) . . ?
RU N2 2.113(2) . . ?
RU N3 2.094(2) . . ?
RU N4 2.084(2) . . ?
RU N5 2.083(2) . . ?
RU N6 2.077(2) . . ?
N1 C1 1.360(3) . . ?
N1 C5 1.366(3) . . ?
C1 C2 1.391(4) . . ?
C1 C11 1.506(4) . . ?
C2 C3 1.380(5) . . ?
C3 C4 1.382(4) . . ?
C4 C5 1.393(4) . . ?
C5 C6 1.480(4) . . ?
C6 N2 1.380(3) . . ?
C6 C10 1.386(4) . . ?
N2 C7 1.360(3) . . ?
C7 C8 1.405(4) . . ?
C7 C12 1.485(4) . . ?
C8 C9 1.384(4) . . ?
C9 C10 1.378(4) . . ?
N3 C13 1.344(3) . . ?
N3 C17 1.382(3) . . ?
C13 C14 1.395(4) . . ?
C14 C15 1.373(4) . . ?
C15 C16 1.412(4) . . ?
C16 C17 1.396(4) . . ?
C16 C24 1.448(4) . . ?
C17 C18 1.437(4) . . ?
C18 N4 1.372(3) . . ?
C18 C22 1.412(4) . . ?
N4 C19 1.345(4) . . ?
C19 C20 1.399(4) . . ?
C20 C21 1.369(5) . . ?
C21 C22 1.401(4) . . ?
C22 C23 1.439(4) . . ?
C23 C24 1.350(5) . . ?
N5 C25 1.338(3) . . ?
N5 C29 1.374(3) . . ?
C25 C26 1.396(4) . . ?
C26 C27 1.373(4) . . ?
C27 C28 1.415(4) . . ?
C28 C29 1.410(4) . . ?
C28 C36 1.438(4) . . ?
C29 C30 1.431(4) . . ?
C30 N6 1.382(3) . . ?
C30 C34 1.401(4) . . ?
N6 C31 1.335(3) . . ?
C31 C32 1.402(4) . . ?
C32 C33 1.378(4) . . ?
C33 C34 1.400(4) . . ?
C34 C35 1.440(4) . . ?
C35 C36 1.356(4) . . ?
P1 F1 1.600(2) . . ?
P1 F2 1.594(2) . . ?
P1 F3 1.614(2) . . ?
P1 F4 1.597(2) . . ?
P1 F5 1.611(2) . . ?
P1 F6 1.594(2) . . ?
P2 F7 1.606(2) . . ?
P2 F8 1.586(2) . . ?
P2 F9 1.592(2) . . ?
P2 F10 1.595(2) . . ?
P2 F11 1.583(2) . . ?
P2 F12 1.615(2) . . ?

loop_
_geom_contact_atom_site_label_1
_geom_contact_atom_site_label_2
_geom_contact_distance
_geom_contact_site_symmetry_1
_geom_contact_site_symmetry_2
_geom_contact_publ_flag
? ? ? ? ? ?
